data_4081359
loop_
_publ_author_name
'Brunner, Henri'
'Kurosawa, Takaki'
'Muschiol, Manfred'
'Tsuno, Takashi'
'Bal\'azs, G\'abor'
'Bodensteiner, Michael'

_publ_section_title
;
 Tuning the Dissociation of the Fe--PPh2(OR) Bond in Chiral-at-Metal
 Complexes [CpFe(Prophos)PPh2(OR)]PF6(R = Me, Et,iPr,tBu). The
 Preparative Trick of N2Bubbling
;
_journal_issue 17
_journal_name_full Organometallics
_journal_page_first 4904
_journal_paper_doi 10.1021/om400631m
_journal_volume 32
_journal_year 2013
_chemical_absolute_configuration ad
_chemical_compound_source 'see text'
_chemical_formula_moiety 'C40 H42 Fe O2 P3, F6 P'
_chemical_formula_sum 'C40 H42 F6 Fe O2 P4'
_chemical_formula_weight 848.47
_chemical_name_systematic ?
_space_group_IT_number 4
_symmetry_cell_setting monoclinic
_symmetry_Int_Tables_number 4
_symmetry_space_group_name_Hall 'P 2yb'
_symmetry_space_group_name_H-M 'P 1 21 1'
_atom_sites_solution_hydrogens geom
_atom_sites_solution_primary direct
_atom_sites_solution_secondary difmap
_cell_angle_alpha 90
_cell_angle_beta 94.951(2)
_cell_angle_gamma 90
_cell_formula_units_Z 4
_cell_length_a 14.8881(4)
_cell_length_b 12.2420(4)
_cell_length_c 20.6738(6)
_cell_measurement_reflns_used 13534
_cell_measurement_temperature 123(1)
_cell_measurement_theta_max 73.4352
_cell_measurement_theta_min 3.6075
_cell_volume 3753.95(19)
_computing_molecular_graphics 'Olex2 (Puschmann et al., 2009)'
_computing_publication_material 'PLATON (Spek, 2003)'
_computing_structure_refinement 'SHELXL-97 (Sheldrick, 2008)'
_computing_structure_solution 'SUPERFLIP (Palatinus, Chapuis, 2007)'
_diffrn_ambient_temperature 123(1)
_diffrn_detector_area_resol_mean 10.3546
_diffrn_measured_fraction_theta_full 0.984
_diffrn_measured_fraction_theta_max 0.984
_diffrn_measurement_device_type 'SuperNova,Single source at offset,Atlas'
_diffrn_measurement_method '\w scans'
_diffrn_radiation_monochromator mirror
_diffrn_radiation_probe x-ray
_diffrn_radiation_source 'SuperNova (Cu) X-ray Source'
_diffrn_radiation_type CuK\a
_diffrn_radiation_wavelength 1.54184
_diffrn_reflns_av_R_equivalents 0.0536
_diffrn_reflns_av_sigmaI/netI 0.0549
_diffrn_reflns_limit_h_max 17
_diffrn_reflns_limit_h_min -18
_diffrn_reflns_limit_k_max 15
_diffrn_reflns_limit_k_min -15
_diffrn_reflns_limit_l_max 25
_diffrn_reflns_limit_l_min -24
_diffrn_reflns_number 31163
_diffrn_reflns_reduction_process
;
;
_diffrn_reflns_theta_full 73.59
_diffrn_reflns_theta_max 73.59
_diffrn_reflns_theta_min 3.82
_exptl_absorpt_coefficient_mu 5.407
_exptl_absorpt_correction_T_max 1.00000
_exptl_absorpt_correction_T_min 0.62600
_exptl_absorpt_correction_type multi-scan
_exptl_absorpt_process_details
;
CrysAlisPro, Agilent Technologies,
Version 1.171.35.19 (release 27-10-2011 CrysAlis171 .NET)
(compiled Oct 27 2011,15:02:11)
Empirical absorption correction using spherical harmonics,
implemented in SCALE3 ABSPACK scaling algorithm.
;
_exptl_crystal_colour yellow
_exptl_crystal_density_diffrn 1.501
_exptl_crystal_density_method 'Not Measured'
_exptl_crystal_description rod
_exptl_crystal_F_000 1752
_exptl_crystal_size_max 0.19
_exptl_crystal_size_mid 0.04
_exptl_crystal_size_min 0.01
_refine_diff_density_max 0.708
_refine_diff_density_min -0.611
_refine_diff_density_rms 0.084
_refine_ls_abs_structure_details 'Flack H.D. (1983), Acta Cryst. A39, 876-881'
_refine_ls_abs_structure_Flack -0.012(3)
_refine_ls_extinction_method none
_refine_ls_goodness_of_fit_ref 1.014
_refine_ls_hydrogen_treatment constr
_refine_ls_matrix_type full
_refine_ls_number_parameters 961
_refine_ls_number_reflns 14673
_refine_ls_number_restraints 1
_refine_ls_restrained_S_all 1.014
_refine_ls_R_factor_all 0.0527
_refine_ls_R_factor_gt 0.0487
_refine_ls_shift/su_max 0.001
_refine_ls_shift/su_mean 0.000
_refine_ls_structure_factor_coef Fsqd
_refine_ls_weighting_details 'calc w=1/[\s^2^(Fo^2^)+(0.0909P)^2^]         where P=(Fo^2^+2Fc^2^)/3'
_refine_ls_weighting_scheme calc
_refine_ls_wR_factor_gt 0.1276
_refine_ls_wR_factor_ref 0.1329
_reflns_number_gt 13553
_reflns_number_total 14673
_reflns_threshold_expression >2\s(i)
_cod_data_source_file om400631m_si_001.cif
_cod_data_source_block (SFe,RC)-[CpFe(Prophos)PPh(OMe)2]PF6
_cod_depositor_comments
;
The following automatic conversions were performed:

'_symmetry_cell_setting' value 'Monoclinic' changed to 'monoclinic'
according to /home/saulius/struct/CIF-dictionaries/cif_core.dic
dictionary named 'cif_core.dic' version 2.4.2 from 2011-04-26.

Automatic conversion script
Id: cif_fix_values 1891 2012-01-12 08:04:46Z andrius 
;
_cod_original_sg_symbol_H-M 'P 21'
_cod_database_code 4081359

loop_
_symmetry_equiv_pos_site_id
_symmetry_equiv_pos_as_xyz
1 x,y,z
2 -x,1/2+y,-z

loop_
_atom_site_aniso_label
_atom_site_aniso_U_11
_atom_site_aniso_U_22
_atom_site_aniso_U_33
_atom_site_aniso_U_23
_atom_site_aniso_U_13
_atom_site_aniso_U_12
Fe1 0.0149(2) 0.0183(3) 0.0155(2) 0.0019(2) 0.0025(2) 0.0008(2)
P1 0.0146(3) 0.0179(4) 0.0214(4) 0.0005(3) 0.0045(3) 0.0003(3)
P2 0.0199(4) 0.0149(4) 0.0176(4) 0.0014(3) 0.0037(3) 0.0005(3)
P3 0.0149(3) 0.0165(4) 0.0225(4) 0.0039(3) 0.0015(3) -0.0011(3)
O1 0.0212(11) 0.0271(12) 0.0252(12) -0.0034(9) 0.0074(9) 0.0036(9)
O2 0.0197(11) 0.0186(11) 0.0369(14) 0.0002(10) 0.0060(10) 0.0015(9)
C1 0.039(2) 0.070(3) 0.031(2) -0.008(2) 0.0167(17) 0.017(2)
C2 0.044(2) 0.0227(18) 0.059(3) -0.0057(18) 0.017(2) 0.0042(16)
C3 0.0189(14) 0.0201(15) 0.0238(15) -0.0005(13) 0.0055(12) -0.0012(12)
C4 0.0256(17) 0.0304(19) 0.040(2) 0.0088(16) 0.0085(15) -0.0003(14)
C5 0.0292(19) 0.0312(19) 0.060(3) 0.0054(18) 0.0154(18) -0.0097(16)
C6 0.0189(16) 0.038(2) 0.046(2) -0.0115(17) 0.0100(15) -0.0111(15)
C7 0.0222(16) 0.037(2) 0.0296(17) -0.0056(15) 0.0030(13) 0.0001(15)
C8 0.0232(15) 0.0269(17) 0.0277(17) 0.0017(13) 0.0063(13) -0.0018(13)
C9 0.0230(15) 0.0169(14) 0.0183(15) 0.0009(11) 0.0009(11) 0.0015(12)
C10 0.0213(14) 0.0168(14) 0.0276(16) 0.0023(13) 0.0015(12) 0.0003(12)
C11 0.0217(16) 0.0256(17) 0.0302(18) 0.0020(14) 0.0044(13) -0.0002(13)
C12 0.0228(17) 0.038(2) 0.035(2) 0.0000(16) 0.0084(14) 0.0003(15)
C13 0.0218(17) 0.046(2) 0.046(2) -0.0002(18) 0.0132(16) 0.0003(16)
C14 0.0309(19) 0.046(2) 0.038(2) -0.0049(18) 0.0157(16) -0.0134(18)
C15 0.041(2) 0.055(3) 0.055(3) 0.018(2) 0.015(2) -0.014(2)
C16 0.0262(18) 0.048(2) 0.050(3) 0.017(2) 0.0043(17) -0.0059(17)
C17 0.0168(14) 0.0185(15) 0.0294(17) 0.0017(13) 0.0007(12) -0.0033(12)
C18 0.0238(16) 0.0251(17) 0.0309(18) -0.0011(14) 0.0057(13) 0.0028(13)
C19 0.0239(18) 0.038(2) 0.046(2) -0.0140(17) 0.0064(16) 0.0039(15)
C20 0.0255(18) 0.0260(18) 0.062(3) -0.0190(18) -0.0010(17) 0.0000(15)
C21 0.044(2) 0.0180(16) 0.053(2) -0.0021(16) -0.0073(19) -0.0026(16)
C22 0.0348(19) 0.0203(16) 0.0322(19) -0.0003(14) -0.0048(15) -0.0048(14)
C23 0.0299(17) 0.0257(16) 0.0223(16) 0.0029(13) -0.0009(13) 0.0019(14)
C24 0.0287(17) 0.0243(16) 0.0191(15) -0.0021(12) 0.0001(13) 0.0025(13)
C25 0.0333(18) 0.0226(16) 0.0228(17) 0.0013(13) 0.0017(13) 0.0048(14)
C26 0.048(2) 0.0223(16) 0.0291(18) -0.0053(14) -0.0040(16) 0.0122(16)
C27 0.0352(19) 0.042(2) 0.0275(18) -0.0110(16) -0.0027(15) 0.0209(17)
C28 0.0270(17) 0.045(2) 0.0244(17) -0.0012(15) 0.0038(14) 0.0095(16)
C29 0.0265(17) 0.0283(17) 0.0222(16) 0.0016(13) 0.0032(13) 0.0059(14)
C30 0.0272(16) 0.0213(15) 0.0229(16) 0.0027(12) 0.0093(13) 0.0027(13)
C31 0.0327(18) 0.0242(16) 0.0308(18) -0.0041(14) 0.0095(14) -0.0044(14)
C32 0.0342(19) 0.0281(18) 0.044(2) -0.0037(16) 0.0113(17) -0.0071(15)
C33 0.0256(17) 0.0301(18) 0.050(2) 0.0129(17) 0.0156(16) -0.0006(15)
C34 0.0280(18) 0.037(2) 0.0324(19) 0.0134(16) 0.0150(15) 0.0057(15)
C35 0.0282(17) 0.0249(16) 0.0229(16) 0.0027(13) 0.0076(13) 0.0029(13)
C36 0.0261(17) 0.042(2) 0.0198(16) -0.0086(14) -0.0021(13) -0.0037(15)
C37 0.0281(17) 0.052(2) 0.0151(15) 0.0012(15) -0.0034(12) 0.0120(16)
C38 0.045(2) 0.0306(18) 0.0211(16) 0.0148(14) 0.0068(14) 0.0076(16)
C39 0.0320(18) 0.0357(19) 0.0166(15) 0.0013(13) 0.0118(13) 0.0028(15)
C40 0.0308(17) 0.0280(17) 0.0157(14) -0.0068(12) 0.0005(12) 0.0020(14)
Fe2 0.0138(2) 0.0164(3) 0.0140(2) -0.0008(2) 0.0040(2) -0.0003(2)
P4 0.0131(3) 0.0186(4) 0.0210(4) -0.0001(3) 0.0059(3) -0.0009(3)
P5 0.0174(3) 0.0153(4) 0.0162(3) -0.0019(3) 0.0055(3) 0.0004(3)
P6 0.0143(3) 0.0159(4) 0.0170(3) -0.0008(3) 0.0028(3) 0.0007(3)
O3 0.0190(10) 0.0270(12) 0.0213(11) 0.0034(9) 0.0076(8) -0.0033(9)
O4 0.0203(11) 0.0213(11) 0.0343(13) -0.0013(10) 0.0094(10) -0.0014(9)
C41 0.0256(16) 0.0350(19) 0.0299(18) 0.0102(15) 0.0128(14) -0.0013(14)
C42 0.0295(18) 0.0289(18) 0.047(2) -0.0013(16) 0.0103(16) -0.0100(15)
C43 0.0189(14) 0.0235(15) 0.0249(16) -0.0001(13) 0.0080(12) 0.0012(12)
C44 0.0216(16) 0.041(2) 0.0306(18) -0.0039(15) 0.0070(13) 0.0040(15)
C45 0.0201(16) 0.048(2) 0.036(2) 0.0051(17) 0.0042(14) 0.0030(16)
C46 0.0173(16) 0.041(2) 0.047(2) 0.0156(18) 0.0128(15) 0.0092(15)
C47 0.0253(17) 0.0294(18) 0.050(2) -0.0004(16) 0.0206(16) 0.0051(14)
C48 0.0252(17) 0.0224(16) 0.0326(18) -0.0021(13) 0.0103(14) 0.0001(13)
C49 0.0223(15) 0.0201(14) 0.0147(14) -0.0028(11) 0.0026(11) -0.0030(12)
C50 0.0194(14) 0.0217(15) 0.0225(15) -0.0027(12) 0.0028(11) -0.0018(12)
C51 0.0183(15) 0.0246(16) 0.0214(16) 0.0038(12) 0.0033(12) 0.0021(12)
C52 0.0266(17) 0.0295(17) 0.0257(17) -0.0023(13) 0.0062(13) 0.0032(14)
C53 0.035(2) 0.0360(19) 0.0265(18) -0.0023(15) 0.0115(15) 0.0085(16)
C54 0.0310(19) 0.042(2) 0.036(2) 0.0025(17) 0.0167(16) 0.0131(17)
C55 0.0235(18) 0.043(2) 0.047(2) 0.0075(18) 0.0181(16) -0.0009(16)
C56 0.0240(17) 0.0270(17) 0.041(2) -0.0002(15) 0.0142(15) -0.0022(14)
C57 0.0164(14) 0.0192(14) 0.0222(15) -0.0027(12) 0.0064(11) 0.0042(12)
C58 0.0211(15) 0.0258(16) 0.0224(16) 0.0012(13) 0.0038(12) -0.0026(13)
C59 0.0209(16) 0.0338(19) 0.0310(19) 0.0098(15) 0.0108(13) 0.0021(14)
C60 0.0258(17) 0.0218(16) 0.042(2) 0.0106(14) 0.0120(15) 0.0015(13)
C61 0.0248(16) 0.0214(16) 0.0389(19) -0.0050(14) 0.0053(14) 0.0006(13)
C62 0.0216(15) 0.0196(15) 0.0255(17) -0.0032(12) 0.0056(12) 0.0017(12)
C63 0.0268(17) 0.0261(16) 0.0214(16) -0.0043(13) 0.0028(12) -0.0021(13)
C64 0.0193(14) 0.0212(15) 0.0208(15) 0.0018(12) 0.0062(12) 0.0008(12)
C65 0.0171(14) 0.0264(16) 0.0221(15) -0.0022(12) 0.0058(12) -0.0030(12)
C66 0.0224(16) 0.0330(18) 0.0248(17) 0.0032(14) 0.0082(13) -0.0030(14)
C67 0.0216(16) 0.0296(17) 0.0245(16) 0.0090(13) 0.0002(12) -0.0107(13)
C68 0.0250(16) 0.0205(15) 0.0292(17) 0.0026(13) -0.0001(13) 0.0008(13)
C69 0.0228(15) 0.0188(15) 0.0237(16) 0.0012(12) 0.0047(12) -0.0011(12)
C70 0.0212(15) 0.0215(15) 0.0239(16) -0.0012(12) 0.0086(12) -0.0044(12)
C71 0.0241(16) 0.0221(16) 0.0305(17) -0.0005(13) 0.0125(13) 0.0022(13)
C72 0.0242(17) 0.0267(17) 0.048(2) 0.0069(16) 0.0129(16) 0.0042(14)
C73 0.0267(18) 0.0229(16) 0.063(3) -0.0084(17) 0.0234(18) -0.0005(14)
C74 0.0285(18) 0.036(2) 0.041(2) -0.0140(17) 0.0197(16) -0.0086(16)
C75 0.0261(17) 0.0281(17) 0.0270(17) -0.0068(14) 0.0135(14) -0.0060(14)
C76 0.0321(17) 0.0258(16) 0.0097(13) 0.0050(11) 0.0031(11) -0.0012(13)
C77 0.0200(14) 0.0343(18) 0.0136(13) 0.0002(13) 0.0060(11) -0.0014(13)
C78 0.0293(16) 0.0251(16) 0.0155(14) -0.0086(12) 0.0034(12) 0.0001(13)
C79 0.0229(15) 0.0294(16) 0.0127(13) -0.0030(12) -0.0016(11) -0.0022(13)
C80 0.0263(16) 0.0296(17) 0.0157(15) 0.0045(12) 0.0008(12) 0.0075(13)
P7 0.0309(5) 0.0340(5) 0.0360(5) 0.0053(4) 0.0084(4) 0.0026(4)
F1 0.0642(18) 0.0637(19) 0.0452(16) 0.0099(14) -0.0069(13) -0.0013(15)
F2 0.0508(16) 0.0652(19) 0.0444(15) 0.0027(13) -0.0027(12) 0.0179(14)
F3 0.0409(14) 0.071(2) 0.0638(18) 0.0039(15) 0.0236(13) 0.0064(13)
F4 0.089(2) 0.0368(15) 0.0483(16) 0.0078(11) 0.0134(15) 0.0034(14)
F5 0.072(2) 0.0364(14) 0.0582(17) 0.0048(12) 0.0182(15) 0.0059(13)
F6 0.0484(16) 0.080(2) 0.070(2) -0.0225(17) 0.0345(15) -0.0182(15)
P8 0.0280(5) 0.0386(5) 0.0327(5) -0.0062(4) 0.0040(4) -0.0037(4)
F7 0.0393(13) 0.0562(16) 0.0421(14) 0.0008(11) 0.0151(11) 0.0004(12)
F8 0.0606(16) 0.0411(14) 0.0448(15) -0.0086(11) 0.0152(12) -0.0087(12)
F9 0.0485(15) 0.0406(14) 0.0615(18) -0.0007(12) 0.0043(13) 0.0019(12)
F10 0.0437(14) 0.0725(19) 0.0441(15) -0.0077(13) -0.0050(12) -0.0079(14)
F11 0.0370(13) 0.0665(18) 0.0592(17) -0.0159(14) 0.0194(12) -0.0078(13)
F12 0.0415(13) 0.0497(14) 0.0374(13) -0.0049(11) -0.0010(10) -0.0058(11)

loop_
_atom_site_label
_atom_site_type_symbol
_atom_site_thermal_displace_type
_atom_site_fract_x
_atom_site_fract_y
_atom_site_fract_z
_atom_site_occupancy
_atom_site_U_iso_or_equiv
_atom_site_calc_flag
_atom_site_refinement_flags
Fe1 Fe Uani 0.22937(3) 0.39316(4) 0.15803(2) 1.000 0.0162(1) d .
P1 P Uani 0.33272(5) 0.32654(6) 0.10201(4) 1.000 0.0178(2) d .
P2 P Uani 0.18545(5) 0.52365(6) 0.08879(4) 1.000 0.0174(2) d .
P3 P Uani 0.11894(5) 0.29571(6) 0.10603(4) 1.000 0.0180(2) d .
O1 O Uani 0.30731(16) 0.3379(2) 0.02590(12) 1.000 0.0242(7) d .
O2 O Uani 0.34787(16) 0.20062(19) 0.11994(13) 1.000 0.0249(7) d .
C1 C Uani 0.3565(3) 0.2971(4) -0.0258(2) 1.000 0.0459(14) d .
C2 C Uani 0.4081(3) 0.1245(3) 0.0922(2) 1.000 0.0412(13) d .
C3 C Uani 0.4473(2) 0.3812(3) 0.11412(16) 1.000 0.0207(8) d .
C4 C Uani 0.4701(3) 0.4760(3) 0.0827(2) 1.000 0.0317(11) d .
C5 C Uani 0.5563(3) 0.5219(3) 0.0961(2) 1.000 0.0395(13) d .
C6 C Uani 0.6185(2) 0.4735(3) 0.1406(2) 1.000 0.0339(11) d .
C7 C Uani 0.5969(2) 0.3782(3) 0.17088(18) 1.000 0.0296(10) d .
C8 C Uani 0.5120(2) 0.3320(3) 0.15804(17) 1.000 0.0257(9) d .
C9 C Uani 0.1232(2) 0.4647(3) 0.01554(15) 1.000 0.0195(8) d .
C10 C Uani 0.0596(2) 0.3808(3) 0.04202(16) 1.000 0.0219(8) d .
C11 C Uani 0.0258(2) 0.2468(3) 0.15143(18) 1.000 0.0257(10) d .
C12 C Uani -0.0638(2) 0.2721(3) 0.1336(2) 1.000 0.0316(11) d .
C13 C Uani -0.1324(3) 0.2301(4) 0.1678(2) 1.000 0.0373(11) d .
C14 C Uani -0.1143(3) 0.1630(4) 0.2196(2) 1.000 0.0376(11) d .
C15 C Uani -0.0250(3) 0.1391(4) 0.2400(3) 1.000 0.0497(16) d .
C16 C Uani 0.0429(3) 0.1830(4) 0.2067(2) 1.000 0.0413(13) d .
C17 C Uani 0.1487(2) 0.1714(3) 0.06260(17) 1.000 0.0216(9) d .
C18 C Uani 0.1486(2) 0.1668(3) -0.00471(18) 1.000 0.0264(10) d .
C19 C Uani 0.1744(3) 0.0715(3) -0.0354(2) 1.000 0.0358(11) d .
C20 C Uani 0.2021(3) -0.0190(3) 0.0009(2) 1.000 0.0381(13) d .
C21 C Uani 0.2027(3) -0.0152(3) 0.0677(2) 1.000 0.0390(11) d .
C22 C Uani 0.1770(3) 0.0795(3) 0.09845(19) 1.000 0.0296(10) d .
C23 C Uani 0.0710(2) 0.5468(3) -0.02893(17) 1.000 0.0262(9) d .
C24 C Uani 0.1017(2) 0.6193(3) 0.11758(16) 1.000 0.0242(9) d .
C25 C Uani 0.0991(3) 0.7293(3) 0.09959(17) 1.000 0.0263(10) d .
C26 C Uani 0.0356(3) 0.7988(3) 0.12226(18) 1.000 0.0336(10) d .
C27 C Uani -0.0285(3) 0.7602(4) 0.16174(19) 1.000 0.0352(11) d .
C28 C Uani -0.0279(3) 0.6518(4) 0.17910(18) 1.000 0.0320(10) d .
C29 C Uani 0.0367(2) 0.5812(3) 0.15749(17) 1.000 0.0256(10) d .
C30 C Uani 0.2676(2) 0.6168(3) 0.05745(17) 1.000 0.0234(9) d .
C31 C Uani 0.3139(3) 0.6887(3) 0.09987(18) 1.000 0.0288(10) d .
C32 C Uani 0.3750(3) 0.7642(3) 0.0786(2) 1.000 0.0350(11) d .
C33 C Uani 0.3889(3) 0.7666(3) 0.0131(2) 1.000 0.0345(11) d .
C34 C Uani 0.3457(3) 0.6933(3) -0.02938(19) 1.000 0.0318(11) d .
C35 C Uani 0.2854(2) 0.6183(3) -0.00764(17) 1.000 0.0250(9) d .
C36 C Uani 0.3149(2) 0.4737(3) 0.22857(17) 1.000 0.0295(10) d .
C37 C Uani 0.3223(2) 0.3601(4) 0.23717(16) 1.000 0.0320(10) d .
C38 C Uani 0.2379(3) 0.3176(3) 0.24960(17) 1.000 0.0320(10) d .
C39 C Uani 0.1748(2) 0.4060(3) 0.24890(16) 1.000 0.0275(10) d .
C40 C Uani 0.2231(2) 0.5016(3) 0.23634(15) 1.000 0.0249(9) d .
Fe2 Fe Uani 0.27557(3) 0.87832(4) 0.33884(2) 1.000 0.0146(1) d .
P4 P Uani 0.16576(5) 0.81808(6) 0.39101(4) 1.000 0.0173(2) d .
P5 P Uani 0.30661(5) 1.01540(6) 0.40698(4) 1.000 0.0161(2) d .
P6 P Uani 0.37930(5) 0.78513(6) 0.39987(4) 1.000 0.0157(2) d .
O3 O Uani 0.19195(15) 0.8195(2) 0.46721(11) 1.000 0.0221(6) d .
O4 O Uani 0.14259(16) 0.69566(19) 0.36846(13) 1.000 0.0249(7) d .
C41 C Uani 0.1500(2) 0.7523(3) 0.51408(18) 1.000 0.0296(10) d .
C42 C Uani 0.0674(3) 0.6273(3) 0.3830(2) 1.000 0.0347(11) d .
C43 C Uani 0.0545(2) 0.8806(3) 0.38305(16) 1.000 0.0221(9) d .
C44 C Uani -0.0053(2) 0.8572(3) 0.32924(19) 1.000 0.0308(10) d .
C45 C Uani -0.0914(3) 0.9027(4) 0.3227(2) 1.000 0.0346(11) d .
C46 C Uani -0.1186(2) 0.9714(3) 0.3701(2) 1.000 0.0345(11) d .
C47 C Uani -0.0597(3) 0.9945(3) 0.4247(2) 1.000 0.0339(11) d .
C48 C Uani 0.0264(2) 0.9492(3) 0.43155(18) 1.000 0.0263(10) d .
C49 C Uani 0.3653(2) 0.9632(3) 0.48393(15) 1.000 0.0190(8) d .
C50 C Uani 0.4317(2) 0.8770(3) 0.46271(16) 1.000 0.0211(8) d .
C51 C Uani 0.4770(2) 0.7327(3) 0.35965(16) 1.000 0.0213(9) d .
C52 C Uani 0.4710(2) 0.6342(3) 0.32657(17) 1.000 0.0270(10) d .
C53 C Uani 0.5420(3) 0.5945(3) 0.29449(18) 1.000 0.0320(11) d .
C54 C Uani 0.6225(3) 0.6515(4) 0.2959(2) 1.000 0.0355(11) d .
C55 C Uani 0.6296(3) 0.7490(4) 0.3288(2) 1.000 0.0370(11) d .
C56 C Uani 0.5581(2) 0.7908(3) 0.36061(19) 1.000 0.0300(10) d .
C57 C Uani 0.3460(2) 0.6622(3) 0.44374(16) 1.000 0.0190(8) d .
C58 C Uani 0.3626(2) 0.6493(3) 0.51096(17) 1.000 0.0230(9) d .
C59 C Uani 0.3359(2) 0.5554(3) 0.54164(19) 1.000 0.0281(10) d .
C60 C Uani 0.2918(2) 0.4731(3) 0.5065(2) 1.000 0.0293(10) d .
C61 C Uani 0.2733(2) 0.4843(3) 0.43981(19) 1.000 0.0282(10) d .
C62 C Uani 0.3001(2) 0.5786(3) 0.40894(17) 1.000 0.0220(9) d .
C63 C Uani 0.4156(2) 1.0474(3) 0.52782(17) 1.000 0.0247(9) d .
C64 C Uani 0.3860(2) 1.1210(3) 0.38213(16) 1.000 0.0202(8) d .
C65 C Uani 0.4572(2) 1.0911(3) 0.34511(16) 1.000 0.0216(9) d .
C66 C Uani 0.5186(2) 1.1695(3) 0.32743(17) 1.000 0.0264(10) d .
C67 C Uani 0.5106(2) 1.2775(3) 0.34645(17) 1.000 0.0253(9) d .
C68 C Uani 0.4403(2) 1.3072(3) 0.38290(17) 1.000 0.0250(9) d .
C69 C Uani 0.3794(2) 1.2298(3) 0.40108(16) 1.000 0.0216(9) d .
C70 C Uani 0.2152(2) 1.1027(3) 0.43078(16) 1.000 0.0218(9) d .
C71 C Uani 0.1628(2) 1.1545(3) 0.38059(18) 1.000 0.0250(9) d .
C72 C Uani 0.1004(2) 1.2343(3) 0.3933(2) 1.000 0.0324(10) d .
C73 C Uani 0.0901(3) 1.2631(3) 0.4577(2) 1.000 0.0364(13) d .
C74 C Uani 0.1381(3) 1.2073(3) 0.5080(2) 1.000 0.0342(11) d .
C75 C Uani 0.2000(2) 1.1266(3) 0.49515(18) 1.000 0.0264(10) d .
C76 C Uani 0.2868(2) 0.9773(3) 0.25633(14) 1.000 0.0225(9) d .
C77 C Uani 0.3483(2) 0.8888(3) 0.25547(14) 1.000 0.0224(9) d .
C78 C Uani 0.2974(2) 0.7897(3) 0.25516(15) 1.000 0.0232(9) d .
C79 C Uani 0.2049(2) 0.8182(3) 0.25364(14) 1.000 0.0219(8) d .
C80 C Uani 0.1977(2) 0.9345(3) 0.25552(16) 1.000 0.0239(9) d .
P7 P Uani 0.64229(7) 0.98094(9) 0.18932(5) 1.000 0.0333(3) d .
F1 F Uani 0.7002(2) 0.9768(3) 0.25734(14) 1.000 0.0584(10) d .
F2 F Uani 0.5853(2) 0.9868(3) 0.11976(14) 1.000 0.0539(10) d .
F3 F Uani 0.73223(19) 0.9839(3) 0.15251(15) 1.000 0.0575(10) d .
F4 F Uani 0.6415(3) 0.8513(2) 0.18476(15) 1.000 0.0576(10) d .
F5 F Uani 0.6431(2) 1.1113(2) 0.19294(15) 1.000 0.0548(10) d .
F6 F Uani 0.5522(2) 0.9779(3) 0.22502(17) 1.000 0.0644(11) d .
P8 P Uani 0.85416(7) 0.45516(9) 0.32741(5) 1.000 0.0330(3) d .
F7 F Uani 0.94199(18) 0.4497(2) 0.28749(13) 1.000 0.0452(8) d .
F8 F Uani 0.8529(2) 0.3259(2) 0.33156(13) 1.000 0.0482(9) d .
F9 F Uani 0.8561(2) 0.5855(2) 0.32376(15) 1.000 0.0502(9) d .
F10 F Uani 0.79127(19) 0.4521(3) 0.26110(14) 1.000 0.0539(9) d .
F11 F Uani 0.76765(18) 0.4613(3) 0.36771(15) 1.000 0.0534(9) d .
F12 F Uani 0.91771(18) 0.4603(2) 0.39418(12) 1.000 0.0431(8) d .
H1 H Uiso 0.33320 0.32940 -0.06620 1.000 0.0690 c R
H2 H Uiso 0.35010 0.21910 -0.02850 1.000 0.0690 c R
H3 H Uiso 0.41910 0.31540 -0.01740 1.000 0.0690 c R
H4 H Uiso 0.37790 0.09170 0.05410 1.000 0.0620 c R
H5 H Uiso 0.42560 0.06870 0.12340 1.000 0.0620 c R
H6 H Uiso 0.46070 0.16270 0.08060 1.000 0.0620 c R
H7 H Uiso 0.49790 0.26760 0.17880 1.000 0.0310 c R
H8 H Uiso 0.63920 0.34460 0.20010 1.000 0.0360 c R
H9 H Uiso 0.67480 0.50520 0.15000 1.000 0.0410 c R
H10 H Uiso 0.57160 0.58530 0.07480 1.000 0.0470 c R
H11 H Uiso 0.42840 0.50910 0.05280 1.000 0.0380 c R
H12 H Uiso 0.10240 0.16920 0.22170 1.000 0.0490 c R
H13 H Uiso -0.01110 0.09420 0.27580 1.000 0.0600 c R
H14 H Uiso -0.16090 0.13340 0.24120 1.000 0.0450 c R
H15 H Uiso -0.19190 0.24820 0.15490 1.000 0.0450 c R
H16 H Uiso -0.07820 0.31780 0.09830 1.000 0.0380 c R
H17 H Uiso 0.17860 0.08150 0.14350 1.000 0.0350 c R
H18 H Uiso 0.22050 -0.07620 0.09230 1.000 0.0470 c R
H19 H Uiso 0.22020 -0.08210 -0.01950 1.000 0.0460 c R
H20 H Uiso 0.17300 0.06900 -0.08050 1.000 0.0430 c R
H21 H Uiso 0.13110 0.22780 -0.02950 1.000 0.0320 c R
H22 H Uiso 0.03490 0.33430 0.00690 1.000 0.0260 c R
H23 H Uiso 0.00980 0.41840 0.05970 1.000 0.0260 c R
H24 H Uiso 0.01730 0.56850 -0.00980 1.000 0.0390 c R
H25 H Uiso 0.05490 0.51360 -0.07040 1.000 0.0390 c R
H26 H Uiso 0.10800 0.60980 -0.03450 1.000 0.0390 c R
H27 H Uiso 0.16610 0.42610 -0.00960 1.000 0.0230 c R
H28 H Uiso 0.03680 0.50810 0.16960 1.000 0.0310 c R
H29 H Uiso -0.07070 0.62540 0.20540 1.000 0.0390 c R
H30 H Uiso -0.07140 0.80730 0.17630 1.000 0.0420 c R
H31 H Uiso 0.03570 0.87230 0.11090 1.000 0.0400 c R
H32 H Uiso 0.14040 0.75600 0.07220 1.000 0.0320 c R
H33 H Uiso 0.25670 0.56880 -0.03660 1.000 0.0300 c R
H34 H Uiso 0.35710 0.69410 -0.07290 1.000 0.0380 c R
H35 H Uiso 0.42770 0.81820 -0.00220 1.000 0.0420 c R
H36 H Uiso 0.40580 0.81190 0.10760 1.000 0.0420 c R
H37 H Uiso 0.30400 0.68670 0.14370 1.000 0.0350 c R
H38 H Uiso 0.19860 0.57330 0.23350 1.000 0.0300 d R
H39 H Uiso 0.11260 0.40100 0.25560 1.000 0.0330 d R
H40 H Uiso 0.22490 0.24300 0.25720 1.000 0.0380 d R
H41 H Uiso 0.37580 0.31840 0.23490 1.000 0.0390 d R
H42 H Uiso 0.36180 0.52240 0.21940 1.000 0.0360 d R
H43 H Uiso 0.08560 0.75920 0.50730 1.000 0.0440 c R
H44 H Uiso 0.16990 0.77590 0.55720 1.000 0.0440 c R
H45 H Uiso 0.16670 0.67730 0.50870 1.000 0.0440 c R
H46 H Uiso 0.03970 0.59640 0.34360 1.000 0.0520 c R
H47 H Uiso 0.02400 0.67060 0.40330 1.000 0.0520 c R
H48 H Uiso 0.08870 0.56970 0.41190 1.000 0.0520 c R
H49 H Uiso 0.06500 0.96450 0.46820 1.000 0.0320 c R
H50 H Uiso -0.07810 1.04070 0.45680 1.000 0.0410 c R
H51 H Uiso -0.17590 1.00220 0.36580 1.000 0.0420 c R
H52 H Uiso -0.13050 0.88680 0.28640 1.000 0.0420 c R
H53 H Uiso 0.01250 0.81060 0.29720 1.000 0.0370 c R
H54 H Uiso 0.56430 0.85720 0.38240 1.000 0.0360 c R
H55 H Uiso 0.68330 0.78810 0.33000 1.000 0.0440 c R
H56 H Uiso 0.67070 0.62440 0.27500 1.000 0.0430 c R
H57 H Uiso 0.53560 0.52900 0.27180 1.000 0.0390 c R
H58 H Uiso 0.41800 0.59370 0.32590 1.000 0.0320 c R
H59 H Uiso 0.28720 0.58600 0.36430 1.000 0.0260 c R
H60 H Uiso 0.24310 0.42910 0.41580 1.000 0.0340 c R
H61 H Uiso 0.27440 0.41010 0.52740 1.000 0.0350 c R
H62 H Uiso 0.34790 0.54800 0.58630 1.000 0.0340 c R
H63 H Uiso 0.39190 0.70450 0.53540 1.000 0.0280 c R
H64 H Uiso 0.45410 0.83410 0.50020 1.000 0.0250 c R
H65 H Uiso 0.48280 0.91340 0.44610 1.000 0.0250 c R
H66 H Uiso 0.46670 1.07400 0.50730 1.000 0.0370 c R
H67 H Uiso 0.43580 1.01400 0.56850 1.000 0.0370 c R
H68 H Uiso 0.37600 1.10710 0.53530 1.000 0.0370 c R
H69 H Uiso 0.32080 0.92660 0.50880 1.000 0.0230 c R
H70 H Uiso 0.33350 1.25070 0.42630 1.000 0.0260 c R
H71 H Uiso 0.43410 1.37970 0.39520 1.000 0.0300 c R
H72 H Uiso 0.55190 1.32950 0.33490 1.000 0.0300 c R
H73 H Uiso 0.56510 1.14930 0.30270 1.000 0.0320 c R
H74 H Uiso 0.46330 1.01880 0.33240 1.000 0.0260 c R
H75 H Uiso 0.23110 1.08880 0.52910 1.000 0.0320 c R
H76 H Uiso 0.12870 1.22410 0.55070 1.000 0.0410 c R
H77 H Uiso 0.05120 1.31940 0.46680 1.000 0.0440 c R
H78 H Uiso 0.06590 1.26810 0.35940 1.000 0.0390 c R
H79 H Uiso 0.16990 1.13530 0.33780 1.000 0.0300 c R
H80 H Uiso 0.14360 0.97560 0.25600 1.000 0.0290 d R
H81 H Uiso 0.15580 0.76840 0.25170 1.000 0.0260 d R
H82 H Uiso 0.32110 0.71760 0.25600 1.000 0.0280 d R
H83 H Uiso 0.41190 0.89440 0.25500 1.000 0.0270 d R
H84 H Uiso 0.30250 1.05250 0.25740 1.000 0.0270 d R

loop_
_atom_type_symbol
_atom_type_description
_atom_type_scat_dispersion_real
_atom_type_scat_dispersion_imag
_atom_type_scat_source
C C 0.0181 0.0091 ' International Tables Vol C Tables 4.2.6.8 and 6.1.1.4'
H H 0.0000 0.0000 ' International Tables Vol C Tables 4.2.6.8 and 6.1.1.4'
F F 0.0727 0.0534 ' International Tables Vol C Tables 4.2.6.8 and 6.1.1.4'
Fe Fe -1.1336 3.1974 ' International Tables Vol C Tables 4.2.6.8 and 6.1.1.4'
O O 0.0492 0.0322 ' International Tables Vol C Tables 4.2.6.8 and 6.1.1.4'
P P 0.2955 0.4335 ' International Tables Vol C Tables 4.2.6.8 and 6.1.1.4'

loop_
_geom_angle_atom_site_label_1
_geom_angle_atom_site_label_2
_geom_angle_atom_site_label_3
_geom_angle
_geom_angle_publ_flag
P1 Fe1 P2 96.33(3) yes
P1 Fe1 P3 93.96(3) yes
P1 Fe1 C36 97.60(9) yes
P1 Fe1 C37 83.84(10) yes
P1 Fe1 C38 109.02(12) yes
P1 Fe1 C39 148.05(9) yes
P1 Fe1 C40 136.99(9) yes
P2 Fe1 P3 84.82(3) yes
P2 Fe1 C36 103.82(10) yes
P2 Fe1 C37 141.97(13) yes
P2 Fe1 C38 153.50(11) yes
P2 Fe1 C39 114.03(10) yes
P2 Fe1 C40 90.69(10) yes
P3 Fe1 C36 164.65(10) yes
P3 Fe1 C37 133.20(13) yes
P3 Fe1 C38 100.57(11) yes
P3 Fe1 C39 98.29(9) yes
P3 Fe1 C40 128.98(9) yes
C36 Fe1 C37 39.22(17) yes
C36 Fe1 C38 66.09(15) yes
C36 Fe1 C39 66.70(12) yes
C36 Fe1 C40 39.85(12) yes
C37 Fe1 C38 39.16(16) yes
C37 Fe1 C39 66.31(12) yes
C37 Fe1 C40 65.77(15) yes
C38 Fe1 C39 39.71(15) yes
C38 Fe1 C40 65.63(14) yes
C39 Fe1 C40 39.04(13) yes
C76 Fe2 C79 66.00(13) yes
C76 Fe2 C80 39.49(12) yes
C77 Fe2 C78 39.73(13) yes
C77 Fe2 C79 66.03(12) yes
C77 Fe2 C80 66.34(12) yes
C78 Fe2 C79 39.51(12) yes
C78 Fe2 C80 66.85(13) yes
C79 Fe2 C80 39.65(14) yes
P5 Fe2 C79 149.23(10) yes
P5 Fe2 C80 110.04(10) yes
P6 Fe2 C76 130.82(9) yes
P6 Fe2 C77 96.55(9) yes
P4 Fe2 P5 93.81(3) yes
P4 Fe2 P6 93.44(3) yes
P4 Fe2 C76 135.58(9) yes
P4 Fe2 C77 152.60(9) yes
P4 Fe2 C78 114.43(9) yes
P4 Fe2 C79 87.33(9) yes
P4 Fe2 C80 97.62(9) yes
P5 Fe2 P6 86.06(3) yes
P5 Fe2 C76 93.00(10) yes
P5 Fe2 C77 112.26(10) yes
P5 Fe2 C78 151.75(10) yes
C76 Fe2 C77 39.24(13) yes
C76 Fe2 C78 66.45(13) yes
P6 Fe2 C79 124.61(10) yes
P6 Fe2 C80 159.68(10) yes
P6 Fe2 C78 93.06(9) yes
Fe1 P1 O1 112.13(10) yes
Fe1 P1 O2 109.41(10) yes
O2 P1 C3 102.12(15) yes
Fe1 P1 C3 119.12(11) yes
O1 P1 O2 109.30(14) yes
O1 P1 C3 104.03(14) yes
C9 P2 C24 101.92(15) yes
C9 P2 C30 104.82(15) yes
C24 P2 C30 102.09(16) yes
Fe1 P2 C30 120.73(11) yes
Fe1 P2 C9 110.35(12) yes
Fe1 P2 C24 114.88(11) yes
C10 P3 C17 103.72(16) yes
C11 P3 C17 101.74(16) yes
Fe1 P3 C17 118.61(10) yes
Fe1 P3 C10 109.30(11) yes
Fe1 P3 C11 118.99(12) yes
C10 P3 C11 102.35(15) yes
Fe2 P4 C43 122.18(12) yes
Fe2 P4 O3 111.03(9) yes
Fe2 P4 O4 109.11(10) yes
O3 P4 O4 109.12(14) yes
O3 P4 C43 103.21(14) yes
O4 P4 C43 101.31(15) yes
C49 P5 C70 106.01(15) yes
C64 P5 C70 100.02(15) yes
C49 P5 C64 102.29(15) yes
Fe2 P5 C49 109.91(12) yes
Fe2 P5 C64 117.08(11) yes
Fe2 P5 C70 119.62(11) yes
Fe2 P6 C50 108.57(11) yes
Fe2 P6 C51 117.21(11) yes
Fe2 P6 C57 119.61(10) yes
C50 P6 C51 103.14(14) yes
C50 P6 C57 105.47(15) yes
C51 P6 C57 101.11(15) yes
F2 P7 F4 89.48(19) yes
F2 P7 F5 89.92(18) yes
F5 P7 F6 90.28(18) yes
F1 P7 F2 178.73(18) yes
F1 P7 F3 90.53(16) yes
F1 P7 F4 91.22(19) yes
F1 P7 F5 89.37(18) yes
F1 P7 F6 90.20(17) yes
F2 P7 F3 88.41(16) yes
F3 P7 F5 89.79(18) yes
F2 P7 F6 90.86(17) yes
F3 P7 F4 89.8(2) yes
F4 P7 F6 90.1(2) yes
F3 P7 F6 179.27(18) yes
F4 P7 F5 179.29(18) yes
F7 P8 F8 90.01(15) yes
F8 P8 F11 90.28(18) yes
F11 P8 F12 89.52(15) yes
F7 P8 F9 89.91(15) yes
F7 P8 F10 90.06(15) yes
F7 P8 F11 179.33(17) yes
F7 P8 F12 89.88(14) yes
F8 P8 F9 179.49(17) yes
F8 P8 F10 90.82(17) yes
F10 P8 F12 179.10(18) yes
F9 P8 F11 89.79(18) yes
F8 P8 F12 90.08(14) yes
F9 P8 F10 89.69(18) yes
F9 P8 F12 89.41(15) yes
F10 P8 F11 90.54(16) yes
P1 O1 C1 127.7(2) yes
P1 O2 C2 127.6(2) yes
P4 O3 C41 124.9(2) yes
P4 O4 C42 129.2(2) yes
P1 C3 C8 120.8(3) yes
P1 C3 C4 120.3(3) yes
C4 C3 C8 118.8(3) no
C3 C4 C5 119.9(4) no
C4 C5 C6 120.5(3) no
C5 C6 C7 119.8(3) no
C6 C7 C8 120.2(3) no
C3 C8 C7 120.8(3) no
C10 C9 C23 111.0(3) no
P2 C9 C23 115.4(3) yes
P2 C9 C10 104.5(2) yes
P3 C10 C9 111.2(2) yes
P3 C11 C12 122.8(3) yes
C12 C11 C16 116.6(3) no
P3 C11 C16 120.6(3) yes
C11 C12 C13 120.9(4) no
C12 C13 C14 121.4(4) no
C13 C14 C15 119.1(4) no
C14 C15 C16 119.3(5) no
C11 C16 C15 122.6(4) no
C18 C17 C22 118.3(3) no
P3 C17 C18 122.8(3) yes
P3 C17 C22 118.9(3) yes
C17 C18 C19 120.7(3) no
C18 C19 C20 120.3(4) no
C19 C20 C21 119.5(4) no
C20 C21 C22 120.4(4) no
C17 C22 C21 120.8(4) no
C25 C24 C29 118.2(3) no
P2 C24 C25 122.0(3) yes
P2 C24 C29 119.8(3) yes
C24 C25 C26 120.5(4) no
C25 C26 C27 120.9(4) no
C26 C27 C28 119.5(4) no
C27 C28 C29 120.2(4) no
C24 C29 C28 120.8(4) no
P2 C30 C35 122.6(3) yes
C31 C30 C35 118.5(3) no
P2 C30 C31 118.9(3) yes
C30 C31 C32 121.7(3) no
C31 C32 C33 118.6(4) no
C32 C33 C34 120.6(4) no
C33 C34 C35 120.4(4) no
C30 C35 C34 120.3(3) no
Fe1 C36 C37 70.06(19) yes
C37 C36 C40 106.7(3) no
Fe1 C36 C40 70.24(18) yes
Fe1 C37 C36 70.7(2) yes
C36 C37 C38 109.2(3) no
Fe1 C37 C38 70.9(2) yes
Fe1 C38 C39 70.7(2) yes
Fe1 C38 C37 70.0(2) yes
C37 C38 C39 108.3(3) no
C38 C39 C40 106.5(3) no
Fe1 C39 C38 69.58(19) yes
Fe1 C39 C40 69.94(18) yes
C36 C40 C39 109.3(3) no
Fe1 C40 C39 71.0(2) yes
Fe1 C40 C36 69.91(19) yes
O1 C1 H1 110.00 no
O1 C1 H2 110.00 no
H1 C1 H2 109.00 no
H1 C1 H3 109.00 no
O1 C1 H3 109.00 no
H2 C1 H3 109.00 no
H5 C2 H6 110.00 no
O2 C2 H6 109.00 no
O2 C2 H4 109.00 no
O2 C2 H5 109.00 no
H4 C2 H5 110.00 no
H4 C2 H6 109.00 no
C3 C4 H11 120.00 no
C5 C4 H11 120.00 no
C4 C5 H10 120.00 no
C6 C5 H10 120.00 no
C7 C6 H9 120.00 no
C5 C6 H9 120.00 no
C8 C7 H8 120.00 no
C6 C7 H8 120.00 no
C3 C8 H7 120.00 no
C7 C8 H7 120.00 no
C10 C9 H27 109.00 no
C23 C9 H27 109.00 no
P2 C9 H27 109.00 no
P3 C10 H23 109.00 no
C9 C10 H22 109.00 no
P3 C10 H22 109.00 no
C9 C10 H23 109.00 no
H22 C10 H23 108.00 no
C13 C12 H16 119.00 no
C11 C12 H16 120.00 no
C14 C13 H15 119.00 no
C12 C13 H15 119.00 no
C13 C14 H14 121.00 no
C15 C14 H14 120.00 no
C16 C15 H13 120.00 no
C14 C15 H13 120.00 no
C11 C16 H12 119.00 no
C15 C16 H12 119.00 no
C19 C18 H21 120.00 no
C17 C18 H21 120.00 no
C20 C19 H20 120.00 no
C18 C19 H20 120.00 no
C21 C20 H19 120.00 no
C19 C20 H19 120.00 no
C22 C21 H18 120.00 no
C20 C21 H18 120.00 no
C21 C22 H17 120.00 no
C17 C22 H17 119.00 no
H24 C23 H26 110.00 no
H25 C23 H26 110.00 no
H24 C23 H25 109.00 no
C9 C23 H24 109.00 no
C9 C23 H25 109.00 no
C9 C23 H26 109.00 no
C24 C25 H32 120.00 no
C26 C25 H32 120.00 no
C27 C26 H31 120.00 no
C25 C26 H31 120.00 no
C26 C27 H30 120.00 no
C28 C27 H30 120.00 no
C29 C28 H29 120.00 no
C27 C28 H29 120.00 no
C28 C29 H28 120.00 no
C24 C29 H28 120.00 no
C32 C31 H37 119.00 no
C30 C31 H37 119.00 no
C31 C32 H36 121.00 no
C33 C32 H36 121.00 no
C32 C33 H35 120.00 no
C34 C33 H35 120.00 no
C35 C34 H34 120.00 no
C33 C34 H34 120.00 no
C34 C35 H33 120.00 no
C30 C35 H33 120.00 no
Fe1 C36 H42 125.00 no
C40 C36 H42 127.00 no
C37 C36 H42 127.00 no
Fe1 C37 H41 125.00 no
C36 C37 H41 126.00 no
C38 C37 H41 125.00 no
C39 C38 H40 126.00 no
C37 C38 H40 126.00 no
Fe1 C38 H40 125.00 no
C38 C39 H39 127.00 no
C40 C39 H39 127.00 no
Fe1 C39 H39 125.00 no
Fe1 C40 H38 125.00 no
C39 C40 H38 125.00 no
C36 C40 H38 125.00 no
P4 C43 C48 120.9(2) yes
P4 C43 C44 120.0(3) yes
C44 C43 C48 119.1(3) no
C43 C44 C45 121.0(3) no
C44 C45 C46 119.9(4) no
C45 C46 C47 119.7(3) no
C46 C47 C48 120.6(4) no
C43 C48 C47 119.7(3) no
P5 C49 C63 116.5(3) yes
P5 C49 C50 105.0(2) yes
C50 C49 C63 109.8(2) no
P6 C50 C49 112.2(2) yes
P6 C51 C56 121.8(3) yes
P6 C51 C52 120.3(2) yes
C52 C51 C56 117.9(3) no
C51 C52 C53 121.5(3) no
C52 C53 C54 120.6(4) no
C53 C54 C55 118.5(4) no
C54 C55 C56 121.5(4) no
C51 C56 C55 119.9(4) no
C58 C57 C62 117.8(3) no
P6 C57 C58 123.2(3) yes
P6 C57 C62 119.0(3) yes
C57 C58 C59 121.0(3) no
C58 C59 C60 120.5(4) no
C59 C60 C61 119.8(3) no
C60 C61 C62 119.7(3) no
C57 C62 C61 121.2(3) no
P5 C64 C65 119.8(3) yes
P5 C64 C69 121.8(2) yes
C65 C64 C69 118.4(3) no
C64 C65 C66 120.3(3) no
C65 C66 C67 120.5(3) no
C66 C67 C68 119.3(3) no
C67 C68 C69 120.6(3) no
C64 C69 C68 120.9(3) no
P5 C70 C75 124.2(3) yes
P5 C70 C71 116.5(2) yes
C71 C70 C75 119.1(3) no
C70 C71 C72 121.3(3) no
C71 C72 C73 119.2(4) no
C72 C73 C74 119.8(4) no
C73 C74 C75 120.8(4) no
C70 C75 C74 119.6(3) no
Fe2 C76 C77 70.62(18) yes
Fe2 C76 C80 70.11(19) yes
C77 C76 C80 108.7(3) no
Fe2 C77 C76 70.14(17) yes
C76 C77 C78 107.8(3) no
Fe2 C77 C78 69.16(17) yes
Fe2 C78 C79 70.78(18) yes
Fe2 C78 C77 71.11(18) yes
C77 C78 C79 107.7(3) no
C78 C79 C80 108.6(3) no
Fe2 C79 C80 70.25(18) yes
Fe2 C79 C78 69.71(18) yes
C76 C80 C79 107.2(3) no
Fe2 C80 C76 70.39(18) yes
Fe2 C80 C79 70.10(18) yes
H43 C41 H44 109.00 no
O3 C41 H43 110.00 no
O3 C41 H44 109.00 no
O3 C41 H45 109.00 no
H43 C41 H45 109.00 no
H44 C41 H45 109.00 no
H47 C42 H48 109.00 no
O4 C42 H46 110.00 no
O4 C42 H47 109.00 no
O4 C42 H48 109.00 no
H46 C42 H47 109.00 no
H46 C42 H48 109.00 no
C43 C44 H53 120.00 no
C45 C44 H53 120.00 no
C44 C45 H52 120.00 no
C46 C45 H52 120.00 no
C47 C46 H51 120.00 no
C45 C46 H51 120.00 no
C46 C47 H50 120.00 no
C48 C47 H50 120.00 no
C47 C48 H49 120.00 no
C43 C48 H49 120.00 no
C63 C49 H69 108.00 no
P5 C49 H69 108.00 no
C50 C49 H69 108.00 no
C49 C50 H64 109.00 no
P6 C50 H64 109.00 no
P6 C50 H65 109.00 no
H64 C50 H65 108.00 no
C49 C50 H65 109.00 no
C51 C52 H58 119.00 no
C53 C52 H58 119.00 no
C54 C53 H57 120.00 no
C52 C53 H57 120.00 no
C53 C54 H56 121.00 no
C55 C54 H56 121.00 no
C54 C55 H55 119.00 no
C56 C55 H55 119.00 no
C55 C56 H54 120.00 no
C51 C56 H54 120.00 no
C57 C58 H63 119.00 no
C59 C58 H63 120.00 no
C58 C59 H62 120.00 no
C60 C59 H62 120.00 no
C59 C60 H61 120.00 no
C61 C60 H61 120.00 no
C62 C61 H60 120.00 no
C60 C61 H60 120.00 no
C61 C62 H59 119.00 no
C57 C62 H59 119.00 no
H67 C63 H68 109.00 no
C49 C63 H68 109.00 no
C49 C63 H66 109.00 no
C49 C63 H67 109.00 no
H66 C63 H67 109.00 no
H66 C63 H68 110.00 no
C64 C65 H74 120.00 no
C66 C65 H74 120.00 no
C67 C66 H73 120.00 no
C65 C66 H73 120.00 no
C66 C67 H72 120.00 no
C68 C67 H72 120.00 no
C67 C68 H71 120.00 no
C69 C68 H71 120.00 no
C68 C69 H70 120.00 no
C64 C69 H70 120.00 no
C70 C71 H79 119.00 no
C72 C71 H79 119.00 no
C73 C72 H78 120.00 no
C71 C72 H78 120.00 no
C72 C73 H77 120.00 no
C74 C73 H77 120.00 no
C75 C74 H76 120.00 no
C73 C74 H76 120.00 no
C70 C75 H75 120.00 no
C74 C75 H75 120.00 no
C77 C76 H84 126.00 no
Fe2 C76 H84 125.00 no
C80 C76 H84 126.00 no
C78 C77 H83 126.00 no
Fe2 C77 H83 126.00 no
C76 C77 H83 126.00 no
C79 C78 H82 126.00 no
Fe2 C78 H82 123.00 no
C77 C78 H82 126.00 no
C80 C79 H81 126.00 no
Fe2 C79 H81 126.00 no
C78 C79 H81 126.00 no
C79 C80 H80 126.00 no
Fe2 C80 H80 125.00 no
C76 C80 H80 126.00 no

loop_
_geom_bond_atom_site_label_1
_geom_bond_atom_site_label_2
_geom_bond_distance
_geom_bond_publ_flag
Fe1 P1 2.1637(9) yes
Fe1 P2 2.2061(9) yes
Fe1 P3 2.2309(9) yes
Fe1 C36 2.098(3) yes
Fe1 C37 2.089(3) yes
Fe1 C38 2.101(4) yes
Fe1 C39 2.116(3) yes
Fe1 C40 2.102(3) yes
Fe2 C77 2.117(3) yes
Fe2 C78 2.091(3) yes
Fe2 C79 2.105(3) yes
Fe2 C80 2.107(3) yes
Fe2 P6 2.2231(9) yes
Fe2 P4 2.1643(9) yes
Fe2 P5 2.2140(9) yes
Fe2 C76 2.111(3) yes
P1 C3 1.829(3) yes
P1 O1 1.592(3) yes
P1 O2 1.597(2) yes
P2 C24 1.846(3) yes
P2 C30 1.831(3) yes
P2 C9 1.852(3) yes
P3 C11 1.840(3) yes
P3 C17 1.840(4) yes
P3 C10 1.848(3) yes
P4 O3 1.590(2) yes
P4 O4 1.598(2) yes
P4 C43 1.819(3) yes
P5 C64 1.854(3) yes
P5 C70 1.831(3) yes
P5 C49 1.861(3) yes
P6 C51 1.852(3) yes
P6 C50 1.840(3) yes
P6 C57 1.847(4) yes
P7 F2 1.607(3) yes
P7 F3 1.597(3) yes
P7 F5 1.598(3) yes
P7 F6 1.586(3) yes
P7 F1 1.586(3) yes
P7 F4 1.590(3) yes
P8 F7 1.607(3) yes
P8 F12 1.606(3) yes
P8 F11 1.595(3) yes
P8 F8 1.585(3) yes
P8 F9 1.598(3) yes
P8 F10 1.592(3) yes
O1 C1 1.436(5) yes
O2 C2 1.446(5) yes
O3 C41 1.453(4) yes
O4 C42 1.450(5) yes
C3 C8 1.402(5) no
C3 C4 1.386(5) no
C4 C5 1.407(6) no
C5 C6 1.381(6) no
C6 C7 1.375(5) no
C7 C8 1.389(4) no
C9 C23 1.528(5) no
C9 C10 1.530(5) no
C11 C12 1.388(4) no
C11 C16 1.389(6) no
C12 C13 1.390(6) no
C13 C14 1.358(6) no
C14 C15 1.391(6) no
C15 C16 1.380(7) no
C17 C18 1.393(5) no
C17 C22 1.392(5) no
C18 C19 1.398(5) no
C19 C20 1.381(5) no
C20 C21 1.381(6) no
C21 C22 1.392(5) no
C24 C29 1.405(5) no
C24 C25 1.397(5) no
C25 C26 1.383(6) no
C26 C27 1.391(6) no
C27 C28 1.375(7) no
C28 C29 1.395(6) no
C30 C35 1.394(5) no
C30 C31 1.384(5) no
C31 C32 1.394(6) no
C32 C33 1.388(6) no
C33 C34 1.376(6) no
C34 C35 1.386(5) no
C36 C40 1.431(4) no
C36 C37 1.405(6) no
C37 C38 1.404(5) no
C38 C39 1.432(5) no
C39 C40 1.409(5) no
C1 H2 0.9600 no
C1 H3 0.9600 no
C1 H1 0.9600 no
C2 H4 0.9600 no
C2 H6 0.9600 no
C2 H5 0.9600 no
C4 H11 0.9300 no
C5 H10 0.9300 no
C6 H9 0.9300 no
C7 H8 0.9300 no
C8 H7 0.9300 no
C9 H27 0.9800 no
C10 H22 0.9700 no
C10 H23 0.9700 no
C12 H16 0.9300 no
C13 H15 0.9300 no
C14 H14 0.9300 no
C15 H13 0.9300 no
C16 H12 0.9300 no
C18 H21 0.9300 no
C19 H20 0.9300 no
C20 H19 0.9300 no
C21 H18 0.9300 no
C22 H17 0.9300 no
C23 H24 0.9600 no
C23 H25 0.9600 no
C23 H26 0.9600 no
C25 H32 0.9300 no
C26 H31 0.9300 no
C27 H30 0.9300 no
C28 H29 0.9300 no
C29 H28 0.9300 no
C31 H37 0.9300 no
C32 H36 0.9300 no
C33 H35 0.9300 no
C34 H34 0.9300 no
C35 H33 0.9300 no
C36 H42 0.9500 no
C37 H41 0.9500 no
C38 H40 0.9500 no
C39 H39 0.9500 no
C40 H38 0.9500 no
C43 C44 1.393(5) no
C43 C48 1.399(5) no
C44 C45 1.394(6) no
C45 C46 1.378(6) no
C46 C47 1.397(6) no
C47 C48 1.393(5) no
C49 C50 1.536(5) no
C49 C63 1.526(5) no
C51 C52 1.385(5) no
C51 C56 1.400(5) no
C52 C53 1.384(5) no
C53 C54 1.385(6) no
C54 C55 1.373(7) no
C55 C56 1.396(6) no
C57 C62 1.395(5) no
C57 C58 1.399(5) no
C58 C59 1.388(5) no
C59 C60 1.375(5) no
C60 C61 1.389(6) no
C61 C62 1.394(5) no
C64 C65 1.408(4) no
C64 C69 1.394(5) no
C65 C66 1.396(5) no
C66 C67 1.387(5) no
C67 C68 1.390(5) no
C68 C69 1.386(5) no
C70 C71 1.396(5) no
C70 C75 1.400(5) no
C71 C72 1.389(5) no
C72 C73 1.399(6) no
C73 C74 1.389(6) no
C74 C75 1.392(5) no
C76 C77 1.420(5) no
C76 C80 1.425(4) no
C77 C78 1.430(5) no
C78 C79 1.418(4) no
C79 C80 1.429(5) no
C41 H44 0.9600 no
C41 H45 0.9600 no
C41 H43 0.9600 no
C42 H46 0.9600 no
C42 H47 0.9600 no
C42 H48 0.9600 no
C44 H53 0.9300 no
C45 H52 0.9300 no
C46 H51 0.9300 no
C47 H50 0.9300 no
C48 H49 0.9300 no
C49 H69 0.9800 no
C50 H65 0.9700 no
C50 H64 0.9700 no
C52 H58 0.9300 no
C53 H57 0.9300 no
C54 H56 0.9300 no
C55 H55 0.9300 no
C56 H54 0.9300 no
C58 H63 0.9300 no
C59 H62 0.9300 no
C60 H61 0.9300 no
C61 H60 0.9300 no
C62 H59 0.9300 no
C63 H67 0.9600 no
C63 H68 0.9600 no
C63 H66 0.9600 no
C65 H74 0.9300 no
C66 H73 0.9300 no
C67 H72 0.9300 no
C68 H71 0.9300 no
C69 H70 0.9300 no
C71 H79 0.9300 no
C72 H78 0.9300 no
C73 H77 0.9300 no
C74 H76 0.9300 no
C75 H75 0.9300 no
C76 H84 0.9500 no
C77 H83 0.9500 no
C78 H82 0.9500 no
C79 H81 0.9500 no
C80 H80 0.9500 no

loop_
_geom_hbond_atom_site_label_D
_geom_hbond_atom_site_label_H
_geom_hbond_atom_site_label_A
_geom_hbond_distance_DH
_geom_hbond_distance_HA
_geom_hbond_distance_DA
_geom_hbond_angle_DHA
_geom_hbond_site_symmetry_A
_geom_hbond_publ_flag
C1 H1 F4 0.9600 2.5300 3.355(5) 144.00 2_645 yes
C8 H7 O2 0.9300 2.5800 2.974(4) 106.00 . yes
C9 H27 O1 0.9800 2.4200 3.141(4) 130.00 . yes
C41 H44 F8 0.9600 2.4300 3.320(5) 154.00 2_656 yes
C42 H46 F7 0.9600 2.5300 3.388(5) 149.00 1_455 yes
C48 H49 O3 0.9300 2.5900 2.971(4) 105.00 . yes
C49 H69 O3 0.9800 2.4200 3.118(4) 128.00 . yes
C79 H81 O4 0.9500 2.6000 3.021(4) 107.00 . yes
C77 H83 F6 0.9500 2.4500 3.336(4) 155.00 . yes

loop_
_geom_torsion_atom_site_label_1
_geom_torsion_atom_site_label_2
_geom_torsion_atom_site_label_3
_geom_torsion_atom_site_label_4
_geom_torsion
_geom_torsion_publ_flag
P2 Fe1 P1 O1 -32.35(11) no
P2 Fe1 P1 O2 -153.78(11) no
P2 Fe1 P1 C3 89.40(13) no
P3 Fe1 P1 O1 52.87(11) no
P3 Fe1 P1 O2 -68.57(11) no
P3 Fe1 P1 C3 174.62(13) no
C36 Fe1 P1 O1 -137.26(14) no
C36 Fe1 P1 O2 101.31(14) no
C36 Fe1 P1 C3 -15.51(17) no
C37 Fe1 P1 O1 -174.08(16) no
C37 Fe1 P1 O2 64.49(17) no
C37 Fe1 P1 C3 -52.33(18) no
C38 Fe1 P1 O1 155.48(15) no
C38 Fe1 P1 O2 34.05(16) no
C38 Fe1 P1 C3 -82.77(17) no
C39 Fe1 P1 O1 165.4(2) no
C39 Fe1 P1 O2 44.0(2) no
C39 Fe1 P1 C3 -72.8(2) no
C40 Fe1 P1 O1 -130.21(17) no
C40 Fe1 P1 O2 108.36(17) no
C40 Fe1 P1 C3 -8.5(2) no
P1 Fe1 P2 C9 71.61(11) no
P1 Fe1 P2 C24 -173.89(12) no
P1 Fe1 P2 C30 -50.92(14) no
P3 Fe1 P2 C9 -21.82(11) no
P3 Fe1 P2 C24 92.69(12) no
P3 Fe1 P2 C30 -144.35(14) no
C36 Fe1 P2 C9 171.06(14) no
C36 Fe1 P2 C24 -74.43(15) no
C36 Fe1 P2 C30 48.53(16) no
C37 Fe1 P2 C9 159.69(18) no
C37 Fe1 P2 C24 -85.80(19) no
C37 Fe1 P2 C30 37.2(2) no
C38 Fe1 P2 C9 -125.2(3) no
C38 Fe1 P2 C24 -10.7(3) no
C38 Fe1 P2 C30 112.3(3) no
C39 Fe1 P2 C9 -118.59(14) no
C39 Fe1 P2 C24 -4.09(16) no
C39 Fe1 P2 C30 118.88(17) no
C40 Fe1 P2 C9 -150.91(13) no
C40 Fe1 P2 C24 -36.40(15) no
C40 Fe1 P2 C30 86.56(16) no
P1 Fe1 P3 C10 -97.60(11) no
P1 Fe1 P3 C11 145.46(13) no
P1 Fe1 P3 C17 20.91(14) no
P2 Fe1 P3 C10 -1.59(11) no
P2 Fe1 P3 C11 -118.53(13) no
P2 Fe1 P3 C17 116.92(13) no
C37 Fe1 P3 C10 177.14(17) no
C37 Fe1 P3 C11 60.20(19) no
C37 Fe1 P3 C17 -64.36(19) no
C38 Fe1 P3 C10 152.21(16) no
C38 Fe1 P3 C11 35.27(17) no
C38 Fe1 P3 C17 -89.29(17) no
C39 Fe1 P3 C10 112.00(15) no
C39 Fe1 P3 C11 -4.95(16) no
C39 Fe1 P3 C17 -129.50(16) no
C40 Fe1 P3 C10 85.10(17) no
C40 Fe1 P3 C11 -31.84(18) no
C40 Fe1 P3 C17 -156.40(18) no
P1 Fe1 C36 C37 -70.45(18) no
P1 Fe1 C36 C40 172.49(18) no
P2 Fe1 C36 C37 -168.92(16) no
P2 Fe1 C36 C40 74.02(19) no
C37 Fe1 C36 C40 -117.1(3) no
C38 Fe1 C36 C37 37.0(2) no
C38 Fe1 C36 C40 -80.0(2) no
C39 Fe1 C36 C37 80.6(2) no
C39 Fe1 C36 C40 -36.5(2) no
C40 Fe1 C36 C37 117.1(3) no
P1 Fe1 C37 C36 110.04(18) no
P1 Fe1 C37 C38 -130.7(2) no
P2 Fe1 C37 C36 17.6(3) no
P2 Fe1 C37 C38 136.9(2) no
P3 Fe1 C37 C36 -160.31(15) no
P3 Fe1 C37 C38 -41.0(3) no
C36 Fe1 C37 C38 119.3(3) no
C38 Fe1 C37 C36 -119.3(3) no
C39 Fe1 C37 C36 -81.6(2) no
C39 Fe1 C37 C38 37.7(2) no
C40 Fe1 C37 C36 -38.74(19) no
C40 Fe1 C37 C38 80.6(2) no
P1 Fe1 C38 C37 52.9(2) no
P1 Fe1 C38 C39 171.76(17) no
P2 Fe1 C38 C37 -109.4(3) no
P2 Fe1 C38 C39 9.4(4) no
P3 Fe1 C38 C37 150.9(2) no
P3 Fe1 C38 C39 -90.27(19) no
C36 Fe1 C38 C37 -37.1(2) no
C36 Fe1 C38 C39 81.8(2) no
C37 Fe1 C38 C39 118.9(3) no
C39 Fe1 C38 C37 -118.9(3) no
C40 Fe1 C38 C37 -81.0(2) no
C40 Fe1 C38 C39 37.90(19) no
P1 Fe1 C39 C38 -14.8(3) no
P1 Fe1 C39 C40 102.5(2) no
P2 Fe1 C39 C38 -175.41(19) no
P2 Fe1 C39 C40 -58.07(19) no
P3 Fe1 C39 C38 96.6(2) no
P3 Fe1 C39 C40 -146.06(17) no
C36 Fe1 C39 C38 -80.1(2) no
C36 Fe1 C39 C40 37.25(19) no
C37 Fe1 C39 C38 -37.2(2) no
C37 Fe1 C39 C40 80.2(2) no
C38 Fe1 C39 C40 117.3(3) no
C40 Fe1 C39 C38 -117.3(3) no
P1 Fe1 C40 C36 -11.0(3) no
P1 Fe1 C40 C39 -130.76(17) no
P2 Fe1 C40 C36 -111.00(19) no
P2 Fe1 C40 C39 129.18(17) no
P3 Fe1 C40 C36 165.11(16) no
P3 Fe1 C40 C39 45.3(2) no
C36 Fe1 C40 C39 -119.8(3) no
C37 Fe1 C40 C36 38.1(2) no
C37 Fe1 C40 C39 -81.7(2) no
C38 Fe1 C40 C36 81.3(2) no
C38 Fe1 C40 C39 -38.5(2) no
C39 Fe1 C40 C36 119.8(3) no
P6 Fe2 P5 C64 97.64(12) no
P6 Fe2 P5 C70 -141.33(13) no
C76 Fe2 P5 C49 -149.15(13) no
C76 Fe2 P5 C64 -33.09(15) no
C76 Fe2 P5 C70 87.94(15) no
C77 Fe2 P5 C49 -113.89(14) no
C77 Fe2 P5 C64 2.17(15) no
C77 Fe2 P5 C70 123.20(16) no
C78 Fe2 P5 C49 -107.5(2) no
C78 Fe2 P5 C64 8.5(2) no
C78 Fe2 P5 C70 129.6(2) no
C79 Fe2 P5 C49 165.93(19) no
C79 Fe2 P5 C64 -78.0(2) no
C79 Fe2 P5 C70 43.0(2) no
C80 Fe2 P5 C49 174.31(14) no
C80 Fe2 P5 C64 -69.63(15) no
C80 Fe2 P5 C70 51.40(16) no
P4 Fe2 P6 C50 -97.88(11) no
P4 Fe2 P6 C51 145.86(13) no
P4 Fe2 P6 C57 23.09(13) no
P5 Fe2 P6 C50 -4.30(11) no
P5 Fe2 P6 C51 -120.55(13) no
P5 Fe2 P6 C57 116.67(13) no
C76 Fe2 P6 C50 86.26(17) no
C76 Fe2 P6 C51 -29.99(18) no
C76 Fe2 P6 C57 -152.77(18) no
C77 Fe2 P6 C50 107.68(14) no
C77 Fe2 P6 C51 -8.58(16) no
C77 Fe2 P6 C57 -131.36(16) no
C78 Fe2 P6 C50 147.40(14) no
C78 Fe2 P6 C51 31.15(16) no
C78 Fe2 P6 C57 -91.63(16) no
C79 Fe2 P6 C50 173.00(15) no
C79 Fe2 P6 C51 56.74(17) no
C79 Fe2 P6 C57 -66.04(17) no
C80 Fe2 P6 C50 139.1(3) no
C80 Fe2 P6 C51 22.9(3) no
C80 Fe2 P6 C57 -99.9(3) no
P4 Fe2 C76 C77 -139.09(16) no
P4 Fe2 C76 C80 -19.9(3) no
P5 Fe2 C76 C77 122.37(17) no
P5 Fe2 C76 C80 -118.42(19) no
P6 Fe2 C76 C77 35.0(2) no
P6 Fe2 C76 C80 154.20(16) no
C77 Fe2 C76 C80 119.2(3) no
C78 Fe2 C76 C77 -37.57(18) no
C78 Fe2 C76 C80 81.6(2) no
C79 Fe2 C76 C77 -80.9(2) no
C79 Fe2 C76 C80 38.3(2) no
C80 Fe2 C76 C77 -119.2(3) no
P4 Fe2 C77 C76 95.3(3) no
P4 Fe2 C77 C78 -23.8(3) no
P5 Fe2 C77 C76 -65.69(18) no
P5 Fe2 C77 C78 175.30(15) no
P6 Fe2 C77 C76 -154.10(17) no
P6 Fe2 C77 C78 86.89(17) no
C76 Fe2 C77 C78 -119.0(3) no
C78 Fe2 C77 C76 119.0(3) no
C79 Fe2 C77 C76 80.8(2) no
C79 Fe2 C77 C78 -38.18(19) no
C80 Fe2 C77 C76 37.31(19) no
C80 Fe2 C77 C78 -81.7(2) no
P4 Fe2 C78 C77 168.25(15) no
P4 Fe2 C78 C79 50.9(2) no
P5 Fe2 C78 C77 -9.2(3) no
P5 Fe2 C78 C79 -126.6(2) no
P6 Fe2 C78 C77 -96.57(17) no
P6 Fe2 C78 C79 146.03(19) no
C76 Fe2 C78 C77 37.12(18) no
C76 Fe2 C78 C79 -80.3(2) no
C77 Fe2 C78 C79 -117.4(3) no
C79 Fe2 C78 C77 117.4(3) no
C80 Fe2 C78 C77 80.3(2) no
C80 Fe2 C78 C79 -37.1(2) no
P4 Fe2 C79 C78 -135.02(19) no
P4 Fe2 C79 C80 105.33(17) no
P5 Fe2 C79 C78 132.0(2) no
P5 Fe2 C79 C80 12.4(3) no
P6 Fe2 C79 C78 -42.7(2) no
P6 Fe2 C79 C80 -162.34(14) no
C76 Fe2 C79 C78 81.5(2) no
C76 Fe2 C79 C80 -38.14(18) no
C77 Fe2 C79 C78 38.4(2) no
C77 Fe2 C79 C80 -81.3(2) no
C78 Fe2 C79 C80 -119.7(3) no
C80 Fe2 C79 C78 119.7(3) no
P4 Fe2 C80 C76 166.10(18) no
P4 Fe2 C80 C79 -76.40(17) no
P5 Fe2 C80 C76 69.2(2) no
P5 Fe2 C80 C79 -173.29(15) no
P6 Fe2 C80 C76 -71.5(4) no
P6 Fe2 C80 C79 46.0(4) no
C76 Fe2 C80 C79 117.5(3) no
C77 Fe2 C80 C76 -37.1(2) no
C77 Fe2 C80 C79 80.4(2) no
C78 Fe2 C80 C76 -80.5(2) no
C78 Fe2 C80 C79 36.97(18) no
C79 Fe2 C80 C76 -117.5(3) no
C77 Fe2 P4 C43 -83.2(3) no
C78 Fe2 P4 O3 138.31(14) no
C78 Fe2 P4 O4 18.01(15) no
C78 Fe2 P4 C43 -99.60(17) no
P5 Fe2 P4 O3 -42.89(10) no
P5 Fe2 P4 O4 -163.19(11) no
P5 Fe2 P4 C43 79.20(14) no
P6 Fe2 P4 O3 43.38(10) no
P6 Fe2 P4 O4 -76.92(11) no
P6 Fe2 P4 C43 165.47(14) no
C76 Fe2 P4 O3 -141.10(17) no
C76 Fe2 P4 O4 98.60(17) no
C76 Fe2 P4 C43 -19.0(2) no
C77 Fe2 P4 O3 154.7(2) no
C77 Fe2 P4 O4 34.4(2) no
C80 Fe2 P4 O3 -153.71(14) no
C80 Fe2 P4 O4 85.99(14) no
C80 Fe2 P4 C43 -31.62(17) no
P4 Fe2 P5 C49 74.77(11) no
C79 Fe2 P4 O3 167.92(14) no
C79 Fe2 P4 O4 47.61(14) no
C79 Fe2 P4 C43 -70.00(17) no
P6 Fe2 P5 C49 -18.42(11) no
P4 Fe2 P5 C64 -169.17(12) no
P4 Fe2 P5 C70 -48.14(13) no
C3 P1 O1 C1 54.2(3) no
Fe1 P1 O2 C2 177.6(3) no
O1 P1 O2 C2 54.5(3) no
C3 P1 O2 C2 -55.3(3) no
Fe1 P1 O1 C1 -175.8(3) no
O2 P1 O1 C1 -54.3(3) no
O1 P1 C3 C8 -140.7(3) no
O2 P1 C3 C4 156.8(3) no
O2 P1 C3 C8 -27.0(3) no
O1 P1 C3 C4 43.1(3) no
Fe1 P1 C3 C4 -82.7(3) no
Fe1 P1 C3 C8 93.6(3) no
C9 P2 C24 C25 -93.3(3) no
C30 P2 C9 C23 -61.9(3) no
Fe1 P2 C24 C25 147.4(3) no
Fe1 P2 C24 C29 -34.3(3) no
Fe1 P2 C9 C10 44.5(2) no
Fe1 P2 C9 C23 166.65(19) no
C24 P2 C9 C10 -78.0(2) no
C24 P2 C9 C23 44.2(3) no
C30 P2 C9 C10 175.9(2) no
Fe1 P2 C30 C31 -66.4(3) no
Fe1 P2 C30 C35 113.6(3) no
C9 P2 C30 C31 168.4(3) no
C9 P2 C30 C35 -11.5(3) no
C9 P2 C24 C29 85.0(3) no
C30 P2 C24 C25 14.9(3) no
C30 P2 C24 C29 -166.8(3) no
C24 P2 C30 C31 62.5(3) no
C24 P2 C30 C35 -117.5(3) no
Fe1 P3 C11 C16 -56.3(4) no
C17 P3 C11 C12 -104.9(3) no
C10 P3 C11 C12 2.2(4) no
C10 P3 C11 C16 -176.8(3) no
Fe1 P3 C10 C9 30.3(3) no
C11 P3 C10 C9 157.4(2) no
C17 P3 C10 C9 -97.1(2) no
Fe1 P3 C11 C12 122.7(3) no
C10 P3 C17 C18 17.2(3) no
C10 P3 C17 C22 -166.2(3) no
C11 P3 C17 C18 123.2(3) no
C11 P3 C17 C22 -60.2(3) no
C17 P3 C11 C16 76.1(4) no
Fe1 P3 C17 C18 -104.2(3) no
Fe1 P3 C17 C22 72.4(3) no
Fe2 P4 O3 C41 -157.4(2) no
O4 P4 O3 C41 -37.1(3) no
C43 P4 O3 C41 70.0(3) no
Fe2 P4 O4 C42 -170.9(3) no
O4 P4 C43 C44 -42.1(3) no
O4 P4 C43 C48 135.6(3) no
O3 P4 C43 C48 22.6(3) no
Fe2 P4 C43 C44 79.3(3) no
O3 P4 O4 C42 67.7(3) no
C43 P4 O4 C42 -40.8(3) no
Fe2 P4 C43 C48 -103.1(3) no
O3 P4 C43 C44 -155.0(3) no
Fe2 P5 C49 C63 162.6(2) no
Fe2 P5 C49 C50 40.9(2) no
C49 P5 C64 C65 86.6(3) no
C64 P5 C49 C50 -84.1(2) no
C64 P5 C49 C63 37.6(3) no
C70 P5 C49 C50 171.5(2) no
C70 P5 C49 C63 -66.8(3) no
Fe2 P5 C64 C65 -33.6(3) no
Fe2 P5 C64 C69 148.8(2) no
C49 P5 C70 C75 3.3(3) no
C64 P5 C70 C71 72.1(3) no
C64 P5 C70 C75 -102.7(3) no
C70 P5 C64 C65 -164.4(3) no
C70 P5 C64 C69 17.9(3) no
Fe2 P5 C70 C71 -57.2(3) no
Fe2 P5 C70 C75 128.1(3) no
C49 P5 C70 C71 178.0(3) no
C49 P5 C64 C69 -91.0(3) no
C50 P6 C51 C52 156.5(3) no
Fe2 P6 C50 C49 32.1(3) no
C51 P6 C50 C49 157.1(2) no
C57 P6 C50 C49 -97.2(2) no
Fe2 P6 C51 C52 -84.3(3) no
Fe2 P6 C51 C56 94.7(3) no
C50 P6 C57 C62 177.1(3) no
C51 P6 C57 C58 105.8(3) no
C51 P6 C57 C62 -75.8(3) no
C50 P6 C51 C56 -24.5(3) no
C57 P6 C51 C52 47.5(3) no
C57 P6 C51 C56 -133.4(3) no
Fe2 P6 C57 C58 -123.9(2) no
Fe2 P6 C57 C62 54.6(3) no
C50 P6 C57 C58 -1.4(3) no
P1 C3 C4 C5 175.2(3) no
C4 C3 C8 C7 1.2(5) no
P1 C3 C8 C7 -175.1(3) no
C8 C3 C4 C5 -1.1(6) no
C3 C4 C5 C6 -0.3(6) no
C4 C5 C6 C7 1.6(6) no
C5 C6 C7 C8 -1.6(6) no
C6 C7 C8 C3 0.2(5) no
C23 C9 C10 P3 -170.6(2) no
P2 C9 C10 P3 -45.6(3) no
C16 C11 C12 C13 -3.4(6) no
P3 C11 C16 C15 -176.0(4) no
C12 C11 C16 C15 4.9(6) no
P3 C11 C12 C13 177.6(3) no
C11 C12 C13 C14 -0.1(7) no
C12 C13 C14 C15 2.2(7) no
C13 C14 C15 C16 -0.8(7) no
C14 C15 C16 C11 -2.9(8) no
P3 C17 C22 C21 -178.1(3) no
C18 C17 C22 C21 -1.3(6) no
C22 C17 C18 C19 1.4(5) no
P3 C17 C18 C19 178.0(3) no
C17 C18 C19 C20 -1.3(6) no
C18 C19 C20 C21 1.1(6) no
C19 C20 C21 C22 -1.0(7) no
C20 C21 C22 C17 1.2(7) no
P2 C24 C25 C26 -179.8(3) no
C29 C24 C25 C26 1.8(5) no
P2 C24 C29 C28 -179.2(3) no
C25 C24 C29 C28 -0.8(5) no
C24 C25 C26 C27 -1.9(6) no
C25 C26 C27 C28 0.9(6) no
C26 C27 C28 C29 0.3(6) no
C27 C28 C29 C24 -0.3(6) no
C31 C30 C35 C34 -2.4(5) no
P2 C30 C31 C32 -177.8(3) no
P2 C30 C35 C34 177.5(3) no
C35 C30 C31 C32 2.2(6) no
C30 C31 C32 C33 0.2(6) no
C31 C32 C33 C34 -2.3(6) no
C32 C33 C34 C35 2.1(6) no
C33 C34 C35 C30 0.3(6) no
C40 C36 C37 C38 0.3(4) no
Fe1 C36 C40 C39 60.4(2) no
C37 C36 C40 Fe1 -60.9(2) no
C37 C36 C40 C39 -0.6(4) no
Fe1 C36 C37 C38 -60.7(2) no
C40 C36 C37 Fe1 61.0(2) no
Fe1 C37 C38 C39 -60.6(2) no
C36 C37 C38 C39 0.1(4) no
C36 C37 C38 Fe1 60.6(2) no
C37 C38 C39 C40 -0.4(4) no
C37 C38 C39 Fe1 60.1(2) no
Fe1 C38 C39 C40 -60.5(2) no
Fe1 C39 C40 C36 -59.7(2) no
C38 C39 C40 Fe1 60.3(2) no
C38 C39 C40 C36 0.6(4) no
P4 C43 C44 C45 178.9(3) no
C48 C43 C44 C45 1.2(6) no
P4 C43 C48 C47 -178.9(3) no
C44 C43 C48 C47 -1.3(5) no
C43 C44 C45 C46 -0.4(6) no
C44 C45 C46 C47 -0.4(6) no
C45 C46 C47 C48 0.3(6) no
C46 C47 C48 C43 0.5(6) no
P5 C49 C50 P6 -45.2(3) no
C63 C49 C50 P6 -171.2(2) no
P6 C51 C52 C53 178.1(3) no
C56 C51 C52 C53 -1.0(5) no
P6 C51 C56 C55 -179.0(3) no
C52 C51 C56 C55 0.1(5) no
C51 C52 C53 C54 1.6(6) no
C52 C53 C54 C55 -1.2(6) no
C53 C54 C55 C56 0.2(6) no
C54 C55 C56 C51 0.3(6) no
P6 C57 C58 C59 179.8(2) no
C62 C57 C58 C59 1.3(5) no
P6 C57 C62 C61 -179.8(2) no
C58 C57 C62 C61 -1.3(5) no
C57 C58 C59 C60 -0.5(5) no
C58 C59 C60 C61 -0.4(5) no
C59 C60 C61 C62 0.4(5) no
C60 C61 C62 C57 0.5(5) no
P5 C64 C65 C66 -178.5(3) no
C69 C64 C65 C66 -0.8(5) no
P5 C64 C69 C68 178.9(3) no
C65 C64 C69 C68 1.3(5) no
C64 C65 C66 C67 0.4(5) no
C65 C66 C67 C68 -0.5(5) no
C66 C67 C68 C69 1.0(5) no
C67 C68 C69 C64 -1.4(5) no
P5 C70 C71 C72 -170.7(3) no
C75 C70 C71 C72 4.4(5) no
P5 C70 C75 C74 169.7(3) no
C71 C70 C75 C74 -4.9(5) no
C70 C71 C72 C73 0.0(5) no
C71 C72 C73 C74 -3.9(6) no
C72 C73 C74 C75 3.3(6) no
C73 C74 C75 C70 1.1(6) no
Fe2 C76 C77 C78 59.1(2) no
C80 C76 C77 Fe2 -60.0(2) no
C80 C76 C77 C78 -0.9(3) no
Fe2 C76 C80 C79 -60.8(2) no
C77 C76 C80 Fe2 60.4(2) no
C77 C76 C80 C79 -0.4(3) no
Fe2 C77 C78 C79 61.7(2) no
C76 C77 C78 Fe2 -59.8(2) no
C76 C77 C78 C79 1.9(3) no
Fe2 C78 C79 C80 59.7(2) no
C77 C78 C79 Fe2 -61.9(2) no
C77 C78 C79 C80 -2.2(3) no
Fe2 C79 C80 C76 61.0(2) no
C78 C79 C80 Fe2 -59.3(2) no
C78 C79 C80 C76 1.6(3) no
